data_1540187
loop_
_publ_author_name
'Zhai, Junjie'
'Filatov, Alexander S.'
'Hillhouse, Gregory L.'
'Hopkins, Michael D.'

_publ_section_title
;
 Synthesis, structure, and reactions of a copper--sulfido cluster
 comprised of the parent Cu2S unit: {(NHC)Cu}2(\m-S)
;
_journal_issue 1
_journal_name_full 'Chem. Sci.'
_journal_page_first 589
_journal_paper_doi 10.1039/C5SC03258J
_journal_volume 7
_journal_year 2016
_chemical_formula_moiety 'C69 H57 Cu N2 S, C H2 Cl2'
_chemical_formula_sum 'C70 H59 Cl2 Cu N2 S'
_chemical_formula_weight 1094.69
_chemical_name_systematic
;
 ?
;
_space_group_crystal_system monoclinic
_space_group_IT_number 14
_space_group_name_Hall '-P 2ybc'
_space_group_name_H-M_alt 'P 1 21/c 1'
_symmetry_space_group_name_Hall '-P 2ybc'
_symmetry_space_group_name_H-M 'P 1 21/c 1'
_atom_sites_solution_hydrogens mixed
_atom_sites_solution_primary direct
_atom_sites_solution_secondary difmap
_audit_creation_method SHELXL-2014/7
_audit_update_record
;
2015-08-27 deposited with the CCDC.
2015-10-20 downloaded from the CCDC.
;
_cell_angle_alpha 90
_cell_angle_beta 91.587(3)
_cell_angle_gamma 90
_cell_formula_units_Z 4
_cell_length_a 12.650(3)
_cell_length_b 18.177(5)
_cell_length_c 23.842(6)
_cell_measurement_reflns_used 3570
_cell_measurement_temperature 100(2)
_cell_measurement_theta_max 19.50
_cell_measurement_theta_min 2.23
_cell_volume 5480(2)
_computing_cell_refinement 'SAINT V.8.27 (Bruker AXS Inc., 2012)'
_computing_data_collection 'APEX2 v.2014.7-1 (Bruker AXS Inc., 2014)'
_computing_data_reduction 'SAINT V.8.27 (Bruker AXS Inc., 2012)'
_computing_molecular_graphics
;
Ortep-3 for Windows: L. J. Farrugia, J. Appl. Cryst (1997), 30, 565


Mercury: visualization and analysis of crystal structures
C. F. Macrae, P. R. Edgington, P. McCabe, E. Pidcock, G. P. Shields, 
R. Taylor, M. Towler and J. van de Streek, J. Appl. Cryst., 39, 453-457, 2006 
;
_computing_publication_material 'APEX2 v.2014.7-1 (Bruker AXS Inc., 2014)'
_computing_structure_refinement 'SHELXL-2014/7 (Sheldrick, 2014)'
_computing_structure_solution 'SHELXT-2014/5 (Sheldrick, 2014)'
_diffrn_ambient_temperature 100(2)
_diffrn_measured_fraction_theta_full 0.997
_diffrn_measured_fraction_theta_max 0.979
_diffrn_measurement_device_type 'Bruker SMART APEX CCD area-detector'
_diffrn_measurement_method '0.30\% \w scans'
_diffrn_radiation_monochromator graphite
_diffrn_radiation_source 'fine-focus sealed tube'
_diffrn_radiation_type MoK\a
_diffrn_radiation_wavelength 0.71073
_diffrn_reflns_av_R_equivalents 0.1381
_diffrn_reflns_av_unetI/netI 0.1033
_diffrn_reflns_laue_measured_fraction_full 0.997
_diffrn_reflns_laue_measured_fraction_max 0.979
_diffrn_reflns_limit_h_max 15
_diffrn_reflns_limit_h_min -15
_diffrn_reflns_limit_k_max 21
_diffrn_reflns_limit_k_min -21
_diffrn_reflns_limit_l_max 28
_diffrn_reflns_limit_l_min -28
_diffrn_reflns_number 51706
_diffrn_reflns_point_group_measured_fraction_full 0.997
_diffrn_reflns_point_group_measured_fraction_max 0.979
_diffrn_reflns_theta_full 25.242
_diffrn_reflns_theta_max 25.461
_diffrn_reflns_theta_min 1.409
_exptl_absorpt_coefficient_mu 0.580
_exptl_absorpt_correction_T_max 0.7452
_exptl_absorpt_correction_T_min 0.5176
_exptl_absorpt_correction_type multi-scan
_exptl_absorpt_process_details 'SADABS V2013/10 (Bruker AXS Inc.)'
_exptl_crystal_colour colorless
_exptl_crystal_density_diffrn 1.327
_exptl_crystal_description plate
_exptl_crystal_F_000 2288
_exptl_crystal_size_max 0.440
_exptl_crystal_size_mid 0.400
_exptl_crystal_size_min 0.180
_refine_diff_density_max 1.350
_refine_diff_density_min -0.622
_refine_diff_density_rms 0.100
_refine_ls_extinction_coef noref
_refine_ls_extinction_method none
_refine_ls_goodness_of_fit_ref 1.056
_refine_ls_hydrogen_treatment mixed
_refine_ls_matrix_type full
_refine_ls_number_parameters 690
_refine_ls_number_reflns 9942
_refine_ls_number_restraints 2
_refine_ls_restrained_S_all 1.056
_refine_ls_R_factor_all 0.1443
_refine_ls_R_factor_gt 0.0833
_refine_ls_shift/su_max 0.000
_refine_ls_shift/su_mean 0.000
_refine_ls_structure_factor_coef Fsqd
_refine_ls_weighting_details 'w=1/[\s^2^(Fo^2^)+(0.0820P)^2^+16.1189P] where P=(Fo^2^+2Fc^2^)/3'
_refine_ls_weighting_scheme calc
_refine_ls_wR_factor_gt 0.1864
_refine_ls_wR_factor_ref 0.2134
_reflns_Friedel_coverage 0.000
_reflns_number_gt 6026
_reflns_number_total 9942
_reflns_threshold_expression 'I > 2\s(I)'
_cod_data_source_file c5sc03258j2.cif
_cod_data_source_block compound6
_cod_depositor_comments
;
The following automatic conversions were performed:

'_exptl_absorpt_correction_type' value 'Multi-Scan' changed to
'multi-scan' according to
/usr/data/users/saulius/crontab/automatic-downloads/rss-feeds/RSC/lib/dictionaries/cif_core.dic
dictionary named 'cif_core.dic' version 2.4.2 from 2011-04-26.

Automatic conversion script
Id: cif_fix_values 3271 2015-04-21 07:52:19Z andrius 

 Adding full bibliography for 1540186--1540188.cif.
;
_cod_database_code 1540187
_shelx_shelxl_version_number 2014/7
_shelx_space_group_comment
;
The symmetry employed for this shelxl refinement is uniquely defined
by the following loop, which should always be used as a source of
symmetry information in preference to the above space-group names.
They are only intended as comments.
;
_shelx_estimated_absorpt_t_min 0.784
_shelx_estimated_absorpt_t_max 0.903
_shelxl_version_number 2013-4

loop_
_space_group_symop_operation_xyz
'x, y, z'
'-x, y+1/2, -z+1/2'
'-x, -y, -z'
'x, -y-1/2, z-1/2'

loop_
_atom_site_label
_atom_site_type_symbol
_atom_site_fract_x
_atom_site_fract_y
_atom_site_fract_z
_atom_site_U_iso_or_equiv
_atom_site_adp_type
_atom_site_occupancy
_atom_site_site_symmetry_order
_atom_site_calc_flag
_atom_site_refinement_flags_posn
_atom_site_refinement_flags_adp
S1 S 0.98465(14) 0.83895(9) 0.24572(8) 0.0387(5) Uani 1 1 d D .
H1 H 0.922(2) 0.8922(10) 0.239(3) 0.058 Uiso 1 1 d D U
Cl1 Cl 0.73197(17) 0.20991(12) 0.28734(9) 0.0602(6) Uani 1 1 d . .
Cu1 Cu 0.88483(5) 0.74826(4) 0.24951(3) 0.0235(2) Uani 1 1 d D .
N2 N 0.6942(4) 0.6616(2) 0.24419(18) 0.0186(10) Uani 1 1 d . .
N1 N 0.8304(3) 0.5952(2) 0.24708(18) 0.0160(10) Uani 1 1 d . .
C1 C 0.7999(4) 0.6658(3) 0.2475(2) 0.0182(12) Uani 1 1 d . .
C2 C 0.6611(5) 0.5899(3) 0.2419(2) 0.0219(13) Uani 1 1 d . .
H2 H 0.5899 0.5732 0.2390 0.026 Uiso 1 1 calc R U
C3 C 0.7466(4) 0.5484(3) 0.2444(2) 0.0220(13) Uani 1 1 d . .
H3 H 0.7492 0.4962 0.2443 0.026 Uiso 1 1 calc R U
C4 C 0.9389(4) 0.5727(3) 0.2521(2) 0.0207(13) Uani 1 1 d . .
C5 C 0.9822(4) 0.5633(3) 0.3048(2) 0.0192(12) Uani 1 1 d . .
C6 C 1.0859(4) 0.5404(3) 0.3086(2) 0.0220(13) Uani 1 1 d . .
H6 H 1.1187 0.5348 0.3447 0.026 Uiso 1 1 calc R U
C7 C 1.1436(5) 0.5256(3) 0.2620(2) 0.0249(14) Uani 1 1 d . .
C8 C 1.0966(5) 0.5387(3) 0.2102(2) 0.0281(14) Uani 1 1 d . .
H8 H 1.1367 0.5313 0.1776 0.034 Uiso 1 1 calc R U
C9 C 0.9943(4) 0.5621(3) 0.2041(2) 0.0200(13) Uani 1 1 d . .
C10 C 1.2541(5) 0.4989(4) 0.2672(3) 0.0366(17) Uani 1 1 d . .
H10A H 1.2901 0.5235 0.2989 0.055 Uiso 1 1 calc R U
H10B H 1.2911 0.5100 0.2326 0.055 Uiso 1 1 calc R U
H10C H 1.2542 0.4456 0.2735 0.055 Uiso 1 1 calc R U
C11 C 0.9420(5) 0.5762(3) 0.1470(2) 0.0246(14) Uani 1 1 d . .
H11 H 0.8972 0.6210 0.1516 0.030 Uiso 1 1 calc R U
C12 C 1.0216(5) 0.5958(3) 0.1040(2) 0.0286(15) Uani 1 1 d . .
C13 C 1.0499(5) 0.5487(3) 0.0623(2) 0.0297(15) Uani 1 1 d . .
H13 H 1.0171 0.5018 0.0590 0.036 Uiso 1 1 calc R U
C14 C 1.1260(5) 0.5691(4) 0.0249(2) 0.0306(15) Uani 1 1 d . .
H14 H 1.1439 0.5367 -0.0046 0.037 Uiso 1 1 calc R U
C15 C 1.1752(6) 0.6348(4) 0.0300(3) 0.0442(18) Uani 1 1 d . .
H15 H 1.2264 0.6488 0.0036 0.053 Uiso 1 1 calc R U
C16 C 1.1516(7) 0.6806(4) 0.0727(3) 0.054(2) Uani 1 1 d . .
H16 H 1.1890 0.7256 0.0774 0.065 Uiso 1 1 calc R U
C17 C 1.0743(6) 0.6622(3) 0.1086(3) 0.0447(19) Uani 1 1 d . .
H17 H 1.0562 0.6956 0.1374 0.054 Uiso 1 1 calc R U
C18 C 0.8671(5) 0.5149(4) 0.1317(2) 0.0298(15) Uani 1 1 d . .
C19 C 0.7720(5) 0.5309(4) 0.1056(3) 0.0383(17) Uani 1 1 d . .
H19 H 0.7557 0.5805 0.0965 0.046 Uiso 1 1 calc R U
C20 C 0.7008(5) 0.4776(5) 0.0926(3) 0.046(2) Uani 1 1 d . .
H20 H 0.6345 0.4900 0.0754 0.055 Uiso 1 1 calc R U
C21 C 0.7245(6) 0.4061(5) 0.1042(3) 0.0445(19) Uani 1 1 d . .
H21 H 0.6749 0.3684 0.0952 0.053 Uiso 1 1 calc R U
C22 C 0.8207(5) 0.3888(4) 0.1290(3) 0.0389(17) Uani 1 1 d . .
H22 H 0.8385 0.3390 0.1368 0.047 Uiso 1 1 calc R U
C23 C 0.8904(5) 0.4437(4) 0.1424(2) 0.0341(16) Uani 1 1 d . .
H23 H 0.9568 0.4316 0.1595 0.041 Uiso 1 1 calc R U
C24 C 0.9176(4) 0.5775(3) 0.3557(2) 0.0194(12) Uani 1 1 d . .
H24 H 0.8673 0.6179 0.3451 0.023 Uiso 1 1 calc R U
C26 C 0.7591(5) 0.5234(4) 0.3996(2) 0.0280(14) Uani 1 1 d . .
H26 H 0.7405 0.5717 0.4111 0.034 Uiso 1 1 calc R U
C25 C 0.8501(4) 0.5125(3) 0.3706(2) 0.0215(13) Uani 1 1 d . .
C27 C 0.6949(5) 0.4653(4) 0.4121(2) 0.0312(15) Uani 1 1 d . .
H27 H 0.6330 0.4733 0.4330 0.037 Uiso 1 1 calc R U
C30 C 0.8745(5) 0.4419(3) 0.3544(2) 0.0259(14) Uani 1 1 d . .
H30 H 0.9371 0.4334 0.3343 0.031 Uiso 1 1 calc R U
C28 C 0.7194(5) 0.3959(4) 0.3949(3) 0.0349(16) Uani 1 1 d . .
H28 H 0.6734 0.3561 0.4025 0.042 Uiso 1 1 calc R U
C29 C 0.8100(5) 0.3838(3) 0.3667(3) 0.0319(15) Uani 1 1 d . .
H29 H 0.8284 0.3353 0.3556 0.038 Uiso 1 1 calc R U
C31 C 0.9842(4) 0.6065(3) 0.4042(2) 0.0197(13) Uani 1 1 d . .
C32 C 1.0043(5) 0.6812(3) 0.4060(3) 0.0315(15) Uani 1 1 d . .
H32 H 0.9748 0.7126 0.3778 0.038 Uiso 1 1 calc R U
C33 C 1.0670(6) 0.7100(4) 0.4485(3) 0.0416(18) Uani 1 1 d . .
H33 H 1.0795 0.7615 0.4504 0.050 Uiso 1 1 calc R U
C34 C 1.1111(5) 0.6644(4) 0.4878(3) 0.0401(17) Uani 1 1 d . .
H34 H 1.1562 0.6842 0.5165 0.048 Uiso 1 1 calc R U
C35 C 1.0919(5) 0.5915(4) 0.4867(2) 0.0297(15) Uani 1 1 d . .
H35 H 1.1219 0.5603 0.5148 0.036 Uiso 1 1 calc R U
C36 C 1.0283(4) 0.5625(3) 0.4444(2) 0.0237(13) Uani 1 1 d . .
H36 H 1.0152 0.5111 0.4433 0.028 Uiso 1 1 calc R U
C45 C 0.5443(4) 0.6843(3) 0.3866(2) 0.0248(14) Uani 1 1 d . .
C46 C 0.5110(5) 0.6130(3) 0.3789(3) 0.0295(15) Uani 1 1 d . .
H46 H 0.5448 0.5829 0.3522 0.035 Uiso 1 1 calc R U
C47 C 0.4293(5) 0.5844(4) 0.4092(3) 0.0432(19) Uani 1 1 d . .
H47 H 0.4075 0.5349 0.4037 0.052 Uiso 1 1 calc R U
C48 C 0.3797(5) 0.6283(5) 0.4475(3) 0.046(2) Uani 1 1 d . .
H48 H 0.3233 0.6093 0.4686 0.055 Uiso 1 1 calc R U
C49 C 0.4120(5) 0.6993(4) 0.4550(3) 0.0411(18) Uani 1 1 d . .
H49 H 0.3768 0.7299 0.4808 0.049 Uiso 1 1 calc R U
C50 C 0.4946(5) 0.7269(4) 0.4257(2) 0.0291(15) Uani 1 1 d . .
H50 H 0.5179 0.7759 0.4324 0.035 Uiso 1 1 calc R U
C37 C 0.6270(4) 0.7237(3) 0.2464(2) 0.0187(12) Uani 1 1 d . .
C38 C 0.5953(4) 0.7581(3) 0.1971(2) 0.0239(13) Uani 1 1 d . .
C39 C 0.5273(5) 0.8159(3) 0.2005(2) 0.0282(14) Uani 1 1 d . .
H39 H 0.5057 0.8408 0.1671 0.034 Uiso 1 1 calc R U
C40 C 0.4890(5) 0.8396(3) 0.2511(3) 0.0310(15) Uani 1 1 d . .
C41 C 0.5237(5) 0.8042(3) 0.2991(2) 0.0257(14) Uani 1 1 d . .
H41 H 0.4985 0.8204 0.3342 0.031 Uiso 1 1 calc R U
C42 C 0.5925(4) 0.7473(3) 0.2982(2) 0.0222(12) Uani 1 1 d . .
C44 C 0.6341(4) 0.7133(3) 0.3523(2) 0.0201(12) Uani 1 1 d . .
H44 H 0.6763 0.6693 0.3413 0.024 Uiso 1 1 calc R U
C43 C 0.4100(6) 0.8996(4) 0.2521(3) 0.0446(19) Uani 1 1 d . .
H43A H 0.3391 0.8793 0.2450 0.067 Uiso 1 1 calc R U
H43B H 0.4257 0.9359 0.2231 0.067 Uiso 1 1 calc R U
H43C H 0.4129 0.9235 0.2890 0.067 Uiso 1 1 calc R U
C51 C 0.7097(4) 0.7627(3) 0.3855(2) 0.0220(13) Uani 1 1 d . .
C52 C 0.7428(5) 0.7425(3) 0.4383(2) 0.0263(14) Uani 1 1 d . .
H52 H 0.7154 0.6988 0.4542 0.032 Uiso 1 1 calc R U
C53 C 0.8140(5) 0.7834(4) 0.4687(3) 0.0350(16) Uani 1 1 d . .
H53 H 0.8374 0.7673 0.5049 0.042 Uiso 1 1 calc R U
C54 C 0.8517(6) 0.8475(4) 0.4474(3) 0.048(2) Uani 1 1 d . .
H54 H 0.8993 0.8775 0.4688 0.058 Uiso 1 1 calc R U
C55 C 0.8196(7) 0.8673(5) 0.3947(3) 0.063(3) Uani 1 1 d . .
H55 H 0.8465 0.9113 0.3790 0.076 Uiso 1 1 calc R U
C56 C 0.7497(6) 0.8256(4) 0.3636(3) 0.048(2) Uani 1 1 d . .
H56 H 0.7291 0.8406 0.3267 0.058 Uiso 1 1 calc R U
C57 C 0.6347(4) 0.7328(3) 0.1411(2) 0.0231(13) Uani 1 1 d . .
H57 H 0.6999 0.7033 0.1495 0.028 Uiso 1 1 calc R U
C59 C 0.5796(5) 0.6600(3) 0.0561(2) 0.0327(15) Uani 1 1 d . .
H59 H 0.6395 0.6794 0.0379 0.039 Uiso 1 1 calc R U
C61 C 0.4321(7) 0.5791(4) 0.0538(3) 0.053(2) Uani 1 1 d . .
H61 H 0.3887 0.5444 0.0342 0.064 Uiso 1 1 calc R U
C58 C 0.5590(5) 0.6817(3) 0.1100(2) 0.0280(14) Uani 1 1 d . .
C60 C 0.5149(6) 0.6106(4) 0.0281(3) 0.0460(19) Uani 1 1 d . .
H60 H 0.5285 0.5984 -0.0098 0.055 Uiso 1 1 calc R U
C63 C 0.4743(6) 0.6493(4) 0.1359(3) 0.0445(18) Uani 1 1 d . .
H63 H 0.4588 0.6624 0.1733 0.053 Uiso 1 1 calc R U
C62 C 0.4112(6) 0.5974(4) 0.1076(3) 0.052(2) Uani 1 1 d . .
H62 H 0.3539 0.5749 0.1259 0.062 Uiso 1 1 calc R U
C64 C 0.6693(5) 0.7970(3) 0.1067(2) 0.0266(14) Uani 1 1 d . .
C65 C 0.7722(5) 0.8224(3) 0.1142(3) 0.0328(16) Uani 1 1 d . .
H65 H 0.8194 0.7986 0.1401 0.039 Uiso 1 1 calc R U
C66 C 0.8052(6) 0.8816(4) 0.0844(3) 0.0469(19) Uani 1 1 d . .
H66 H 0.8759 0.8985 0.0893 0.056 Uiso 1 1 calc R U
C67 C 0.7383(6) 0.9169(4) 0.0477(3) 0.0406(18) Uani 1 1 d . .
H67 H 0.7624 0.9585 0.0276 0.049 Uiso 1 1 calc R U
C68 C 0.6380(6) 0.8931(4) 0.0397(2) 0.0360(17) Uani 1 1 d . .
H68 H 0.5914 0.9176 0.0140 0.043 Uiso 1 1 calc R U
C69 C 0.6037(5) 0.8326(3) 0.0694(2) 0.0309(15) Uani 1 1 d . .
H69 H 0.5332 0.8156 0.0638 0.037 Uiso 1 1 calc R U
Cl2 Cl 0.73584(16) 0.19930(12) 0.16762(8) 0.0600(6) Uani 1 1 d . .
C70 C 0.8097(5) 0.2171(4) 0.2287(3) 0.0393(17) Uani 1 1 d . .
H70A H 0.8690 0.1818 0.2319 0.047 Uiso 1 1 calc R U
H70B H 0.8398 0.2673 0.2268 0.047 Uiso 1 1 calc R U

loop_
_atom_site_aniso_label
_atom_site_aniso_U_11
_atom_site_aniso_U_22
_atom_site_aniso_U_33
_atom_site_aniso_U_23
_atom_site_aniso_U_13
_atom_site_aniso_U_12
S1 0.0366(10) 0.0282(9) 0.0508(11) 0.0095(8) -0.0092(8) -0.0146(8)
Cl1 0.0639(14) 0.0652(14) 0.0521(12) -0.0081(10) 0.0105(10) -0.0079(11)
Cu1 0.0223(4) 0.0192(4) 0.0286(4) 0.0023(3) -0.0043(3) -0.0036(3)
N2 0.022(3) 0.019(3) 0.015(2) 0.0011(19) -0.005(2) 0.002(2)
N1 0.018(3) 0.010(2) 0.019(2) -0.0007(18) -0.0037(19) -0.0007(19)
C1 0.013(3) 0.025(3) 0.016(3) -0.002(2) -0.001(2) -0.002(2)
C2 0.025(3) 0.024(3) 0.017(3) -0.003(2) -0.004(2) -0.009(3)
C3 0.032(4) 0.015(3) 0.019(3) -0.006(2) -0.004(3) -0.007(3)
C4 0.020(3) 0.014(3) 0.028(3) 0.001(2) -0.006(3) 0.004(2)
C5 0.021(3) 0.016(3) 0.020(3) 0.001(2) -0.005(2) 0.000(2)
C6 0.029(3) 0.022(3) 0.015(3) 0.002(2) -0.006(2) 0.000(3)
C7 0.026(3) 0.028(3) 0.021(3) -0.003(3) -0.001(3) 0.004(3)
C8 0.034(4) 0.034(4) 0.017(3) -0.002(3) 0.004(3) 0.007(3)
C9 0.025(3) 0.018(3) 0.017(3) -0.001(2) 0.000(2) 0.008(2)
C10 0.025(4) 0.056(5) 0.029(4) 0.005(3) 0.000(3) 0.017(3)
C11 0.031(4) 0.029(3) 0.013(3) -0.004(2) -0.003(3) 0.015(3)
C12 0.042(4) 0.027(3) 0.016(3) 0.002(3) -0.004(3) 0.014(3)
C13 0.030(4) 0.028(4) 0.030(3) -0.007(3) -0.011(3) 0.009(3)
C14 0.030(4) 0.043(4) 0.019(3) -0.005(3) 0.000(3) 0.007(3)
C15 0.061(5) 0.047(5) 0.024(4) 0.006(3) 0.002(3) -0.006(4)
C16 0.098(7) 0.029(4) 0.037(4) 0.000(3) 0.015(4) -0.014(4)
C17 0.087(6) 0.018(4) 0.030(4) 0.002(3) 0.020(4) 0.000(4)
C18 0.030(4) 0.043(4) 0.016(3) -0.005(3) -0.001(3) 0.009(3)
C19 0.031(4) 0.056(5) 0.029(4) -0.004(3) 0.000(3) 0.010(4)
C20 0.028(4) 0.087(6) 0.022(4) -0.010(4) 0.003(3) 0.009(4)
C21 0.034(4) 0.071(6) 0.028(4) -0.019(4) 0.005(3) -0.011(4)
C22 0.044(4) 0.046(4) 0.027(4) -0.003(3) -0.003(3) -0.002(3)
C23 0.040(4) 0.038(4) 0.024(3) -0.003(3) -0.002(3) 0.002(3)
C24 0.019(3) 0.020(3) 0.019(3) 0.005(2) 0.000(2) 0.003(2)
C26 0.021(3) 0.035(4) 0.028(3) 0.002(3) -0.006(3) 0.000(3)
C25 0.025(3) 0.026(3) 0.013(3) 0.006(2) -0.009(2) -0.004(3)
C27 0.025(4) 0.044(4) 0.024(3) 0.008(3) -0.005(3) -0.005(3)
C30 0.031(4) 0.027(3) 0.020(3) 0.000(3) -0.003(3) -0.001(3)
C28 0.032(4) 0.038(4) 0.034(4) 0.010(3) -0.011(3) -0.016(3)
C29 0.043(4) 0.025(4) 0.026(3) -0.001(3) -0.014(3) -0.003(3)
C31 0.021(3) 0.026(3) 0.012(3) -0.001(2) -0.003(2) 0.002(2)
C32 0.043(4) 0.022(3) 0.029(3) 0.004(3) -0.009(3) -0.002(3)
C33 0.052(5) 0.031(4) 0.041(4) -0.002(3) -0.015(3) -0.015(3)
C34 0.042(4) 0.043(4) 0.034(4) -0.003(3) -0.019(3) -0.008(3)
C35 0.029(4) 0.036(4) 0.024(3) 0.001(3) -0.005(3) -0.001(3)
C36 0.026(3) 0.018(3) 0.027(3) -0.003(3) -0.001(3) 0.002(3)
C45 0.015(3) 0.033(4) 0.026(3) 0.007(3) -0.004(2) -0.004(3)
C46 0.029(4) 0.033(4) 0.027(3) 0.012(3) -0.004(3) -0.006(3)
C47 0.035(4) 0.043(4) 0.050(5) 0.016(4) -0.020(4) -0.016(3)
C48 0.028(4) 0.068(6) 0.042(4) 0.025(4) -0.003(3) -0.013(4)
C49 0.024(4) 0.067(5) 0.032(4) 0.010(4) 0.000(3) 0.007(4)
C50 0.023(3) 0.034(4) 0.030(3) 0.006(3) 0.000(3) -0.001(3)
C37 0.017(3) 0.018(3) 0.021(3) -0.001(2) -0.004(2) 0.000(2)
C38 0.021(3) 0.028(3) 0.023(3) 0.000(3) -0.002(2) 0.007(3)
C39 0.033(4) 0.035(4) 0.017(3) 0.009(3) -0.005(3) 0.006(3)
C40 0.032(4) 0.034(4) 0.027(3) 0.001(3) -0.001(3) 0.013(3)
C41 0.033(4) 0.028(3) 0.016(3) 0.001(3) 0.003(3) 0.008(3)
C42 0.019(3) 0.028(3) 0.019(3) 0.001(3) -0.004(2) -0.002(3)
C44 0.029(3) 0.014(3) 0.017(3) 0.003(2) -0.003(2) -0.001(2)
C43 0.050(5) 0.049(5) 0.036(4) 0.002(3) 0.005(3) 0.032(4)
C51 0.020(3) 0.023(3) 0.023(3) 0.004(2) 0.005(2) -0.005(2)
C52 0.027(3) 0.025(3) 0.027(3) 0.003(3) -0.003(3) 0.002(3)
C53 0.035(4) 0.043(4) 0.026(3) 0.003(3) -0.002(3) -0.002(3)
C54 0.047(5) 0.052(5) 0.044(4) -0.002(4) -0.011(4) -0.028(4)
C55 0.076(6) 0.056(5) 0.056(5) 0.017(4) -0.014(5) -0.043(5)
C56 0.052(5) 0.054(5) 0.037(4) 0.019(4) -0.017(4) -0.022(4)
C57 0.017(3) 0.030(4) 0.022(3) -0.002(2) -0.003(2) 0.007(2)
C59 0.049(4) 0.023(3) 0.025(3) 0.000(3) -0.002(3) -0.001(3)
C61 0.061(6) 0.050(5) 0.047(5) -0.013(4) -0.018(4) 0.006(4)
C58 0.026(4) 0.034(4) 0.024(3) 0.000(3) -0.001(3) 0.007(3)
C60 0.066(5) 0.038(4) 0.033(4) -0.008(3) -0.012(4) -0.001(4)
C63 0.039(4) 0.049(5) 0.045(4) -0.009(4) -0.005(3) 0.003(4)
C62 0.040(5) 0.060(5) 0.057(5) -0.007(4) -0.007(4) -0.010(4)
C64 0.036(4) 0.030(4) 0.014(3) -0.001(3) 0.001(3) 0.007(3)
C65 0.041(4) 0.034(4) 0.023(3) 0.004(3) -0.003(3) 0.000(3)
C66 0.046(5) 0.049(5) 0.046(4) -0.008(4) 0.002(4) -0.011(4)
C67 0.071(6) 0.025(4) 0.025(4) 0.000(3) 0.001(4) 0.002(4)
C68 0.057(5) 0.031(4) 0.020(3) 0.000(3) -0.006(3) 0.017(3)
C69 0.040(4) 0.036(4) 0.016(3) 0.001(3) -0.002(3) 0.010(3)
Cl2 0.0583(13) 0.0676(14) 0.0530(12) -0.0058(10) -0.0176(10) -0.0057(11)
C70 0.030(4) 0.046(4) 0.041(4) -0.001(3) 0.000(3) -0.001(3)

loop_
_atom_type_symbol
_atom_type_description
_atom_type_scat_dispersion_real
_atom_type_scat_dispersion_imag
_atom_type_scat_source
C C 0.0033 0.0016 'International Tables Vol C Tables 4.2.6.8 and 6.1.1.4'
H H 0.0000 0.0000 'International Tables Vol C Tables 4.2.6.8 and 6.1.1.4'
N N 0.0061 0.0033 'International Tables Vol C Tables 4.2.6.8 and 6.1.1.4'
S S 0.1246 0.1234 'International Tables Vol C Tables 4.2.6.8 and 6.1.1.4'
Cl Cl 0.1484 0.1585 'International Tables Vol C Tables 4.2.6.8 and 6.1.1.4'
Cu Cu 0.3201 1.2651 'International Tables Vol C Tables 4.2.6.8 and 6.1.1.4'

loop_
_geom_angle_atom_site_label_1
_geom_angle_atom_site_label_2
_geom_angle_atom_site_label_3
_geom_angle
Cu1 S1 H1 103.8(13)
C1 Cu1 S1 175.62(18)
C1 N2 C2 111.2(5)
C1 N2 C37 123.4(5)
C2 N2 C37 125.3(5)
C1 N1 C3 112.1(5)
C1 N1 C4 123.2(4)
C3 N1 C4 124.6(4)
N2 C1 N1 103.3(5)
N2 C1 Cu1 128.9(4)
N1 C1 Cu1 127.7(4)
C3 C2 N2 107.0(5)
C3 C2 H2 126.5
N2 C2 H2 126.5
C2 C3 N1 106.4(5)
C2 C3 H3 126.8
N1 C3 H3 126.8
C5 C4 C9 123.2(5)
C5 C4 N1 118.1(5)
C9 C4 N1 118.7(5)
C4 C5 C6 117.1(5)
C4 C5 C24 120.5(5)
C6 C5 C24 122.4(5)
C7 C6 C5 122.1(5)
C7 C6 H6 118.9
C5 C6 H6 118.9
C6 C7 C8 117.8(5)
C6 C7 C10 121.1(5)
C8 C7 C10 121.0(5)
C9 C8 C7 122.3(5)
C9 C8 H8 118.9
C7 C8 H8 118.9
C8 C9 C4 117.3(5)
C8 C9 C11 122.4(5)
C4 C9 C11 120.3(5)
C7 C10 H10A 109.5
C7 C10 H10B 109.5
H10A C10 H10B 109.5
C7 C10 H10C 109.5
H10A C10 H10C 109.5
H10B C10 H10C 109.5
C12 C11 C18 116.2(5)
C12 C11 C9 111.6(5)
C18 C11 C9 110.5(5)
C12 C11 H11 105.9
C18 C11 H11 105.9
C9 C11 H11 105.9
C13 C12 C17 118.0(6)
C13 C12 C11 122.9(6)
C17 C12 C11 118.9(5)
C12 C13 C14 120.2(6)
C12 C13 H13 119.9
C14 C13 H13 119.9
C15 C14 C13 120.5(6)
C15 C14 H14 119.8
C13 C14 H14 119.8
C14 C15 C16 120.1(7)
C14 C15 H15 120.0
C16 C15 H15 120.0
C15 C16 C17 119.9(7)
C15 C16 H16 120.0
C17 C16 H16 120.0
C16 C17 C12 121.2(6)
C16 C17 H17 119.4
C12 C17 H17 119.4
C23 C18 C19 118.3(7)
C23 C18 C11 122.2(6)
C19 C18 C11 119.6(6)
C20 C19 C18 121.5(7)
C20 C19 H19 119.2
C18 C19 H19 119.2
C19 C20 C21 119.7(7)
C19 C20 H20 120.2
C21 C20 H20 120.2
C20 C21 C22 119.6(7)
C20 C21 H21 120.2
C22 C21 H21 120.2
C23 C22 C21 119.4(7)
C23 C22 H22 120.3
C21 C22 H22 120.3
C18 C23 C22 121.4(6)
C18 C23 H23 119.3
C22 C23 H23 119.3
C5 C24 C31 112.0(5)
C5 C24 C25 112.4(5)
C31 C24 C25 113.8(4)
C5 C24 H24 106.0
C31 C24 H24 106.0
C25 C24 H24 106.0
C27 C26 C25 120.5(6)
C27 C26 H26 119.7
C25 C26 H26 119.7
C26 C25 C30 118.3(6)
C26 C25 C24 119.6(5)
C30 C25 C24 122.1(5)
C28 C27 C26 120.3(6)
C28 C27 H27 119.8
C26 C27 H27 119.8
C29 C30 C25 121.2(6)
C29 C30 H30 119.4
C25 C30 H30 119.4
C29 C28 C27 120.0(6)
C29 C28 H28 120.0
C27 C28 H28 120.0
C28 C29 C30 119.6(6)
C28 C29 H29 120.2
C30 C29 H29 120.2
C36 C31 C32 119.0(5)
C36 C31 C24 123.0(5)
C32 C31 C24 117.9(5)
C33 C32 C31 120.0(6)
C33 C32 H32 120.0
C31 C32 H32 120.0
C34 C33 C32 119.5(6)
C34 C33 H33 120.2
C32 C33 H33 120.2
C35 C34 C33 121.0(6)
C35 C34 H34 119.5
C33 C34 H34 119.5
C34 C35 C36 119.5(6)
C34 C35 H35 120.2
C36 C35 H35 120.2
C31 C36 C35 120.8(6)
C31 C36 H36 119.6
C35 C36 H36 119.6
C46 C45 C50 118.5(6)
C46 C45 C44 119.3(5)
C50 C45 C44 122.2(5)
C45 C46 C47 121.1(7)
C45 C46 H46 119.4
C47 C46 H46 119.4
C48 C47 C46 119.4(7)
C48 C47 H47 120.3
C46 C47 H47 120.3
C49 C48 C47 119.6(7)
C49 C48 H48 120.2
C47 C48 H48 120.2
C48 C49 C50 120.7(7)
C48 C49 H49 119.6
C50 C49 H49 119.6
C49 C50 C45 120.5(6)
C49 C50 H50 119.7
C45 C50 H50 119.7
C38 C37 C42 121.8(5)
C38 C37 N2 119.3(5)
C42 C37 N2 118.9(5)
C39 C38 C37 117.8(5)
C39 C38 C57 120.9(5)
C37 C38 C57 121.4(5)
C38 C39 C40 122.1(5)
C38 C39 H39 119.0
C40 C39 H39 119.0
C41 C40 C39 118.0(6)
C41 C40 C43 122.0(6)
C39 C40 C43 119.9(5)
C42 C41 C40 122.3(5)
C42 C41 H41 118.8
C40 C41 H41 118.8
C41 C42 C37 118.0(5)
C41 C42 C44 120.5(5)
C37 C42 C44 121.5(5)
C42 C44 C45 110.8(5)
C42 C44 C51 113.7(5)
C45 C44 C51 113.3(5)
C42 C44 H44 106.1
C45 C44 H44 106.1
C51 C44 H44 106.1
C40 C43 H43A 109.5
C40 C43 H43B 109.5
H43A C43 H43B 109.5
C40 C43 H43C 109.5
H43A C43 H43C 109.5
H43B C43 H43C 109.5
C56 C51 C52 118.2(6)
C56 C51 C44 122.1(5)
C52 C51 C44 119.6(5)
C53 C52 C51 121.7(6)
C53 C52 H52 119.1
C51 C52 H52 119.1
C54 C53 C52 120.0(6)
C54 C53 H53 120.0
C52 C53 H53 120.0
C55 C54 C53 118.3(6)
C55 C54 H54 120.9
C53 C54 H54 120.9
C54 C55 C56 121.8(7)
C54 C55 H55 119.1
C56 C55 H55 119.1
C51 C56 C55 119.9(6)
C51 C56 H56 120.0
C55 C56 H56 120.0
C64 C57 C38 110.8(5)
C64 C57 C58 113.7(5)
C38 C57 C58 113.6(5)
C64 C57 H57 106.0
C38 C57 H57 106.0
C58 C57 H57 106.0
C60 C59 C58 121.0(7)
C60 C59 H59 119.5
C58 C59 H59 119.5
C60 C61 C62 119.7(7)
C60 C61 H61 120.1
C62 C61 H61 120.1
C59 C58 C63 117.6(6)
C59 C58 C57 120.0(6)
C63 C58 C57 122.0(6)
C61 C60 C59 120.9(7)
C61 C60 H60 119.5
C59 C60 H60 119.5
C58 C63 C62 120.7(7)
C58 C63 H63 119.6
C62 C63 H63 119.6
C61 C62 C63 119.9(8)
C61 C62 H62 120.1
C63 C62 H62 120.1
C69 C64 C65 118.5(6)
C69 C64 C57 122.9(6)
C65 C64 C57 118.5(5)
C66 C65 C64 119.8(6)
C66 C65 H65 120.1
C64 C65 H65 120.1
C65 C66 C67 121.0(7)
C65 C66 H66 119.5
C67 C66 H66 119.5
C68 C67 C66 120.3(7)
C68 C67 H67 119.8
C66 C67 H67 119.8
C67 C68 C69 119.3(6)
C67 C68 H68 120.3
C69 C68 H68 120.3
C64 C69 C68 121.1(6)
C64 C69 H69 119.4
C68 C69 H69 119.4
Cl1 C70 Cl2 110.9(4)
Cl1 C70 H70A 109.4
Cl2 C70 H70A 109.4
Cl1 C70 H70B 109.4
Cl2 C70 H70B 109.4
H70A C70 H70B 108.0

loop_
_geom_bond_atom_site_label_1
_geom_bond_atom_site_label_2
_geom_bond_distance
S1 Cu1 2.0800(18)
S1 H1 1.257(19)
Cl1 C70 1.736(7)
Cu1 C1 1.843(5)
N2 C1 1.340(7)
N2 C2 1.369(7)
N2 C37 1.416(7)
N1 C1 1.340(7)
N1 C3 1.359(7)
N1 C4 1.434(7)
C2 C3 1.319(8)
C2 H2 0.9500
C3 H3 0.9500
C4 C5 1.367(7)
C4 C9 1.373(8)
C5 C6 1.377(8)
C5 C24 1.505(8)
C6 C7 1.374(8)
C6 H6 0.9500
C7 C8 1.376(8)
C7 C10 1.482(8)
C8 C9 1.366(8)
C8 H8 0.9500
C9 C11 1.518(7)
C10 H10A 0.9800
C10 H10B 0.9800
C10 H10C 0.9800
C11 C12 1.501(8)
C11 C18 1.501(9)
C11 H11 1.0000
C12 C13 1.367(8)
C12 C17 1.383(9)
C13 C14 1.381(9)
C13 H13 0.9500
C14 C15 1.350(9)
C14 H14 0.9500
C15 C16 1.355(10)
C15 H15 0.9500
C16 C17 1.360(10)
C16 H16 0.9500
C17 H17 0.9500
C18 C23 1.350(9)
C18 C19 1.370(8)
C19 C20 1.353(10)
C19 H19 0.9500
C20 C21 1.360(10)
C20 H20 0.9500
C21 C22 1.375(9)
C21 H21 0.9500
C22 C23 1.363(9)
C22 H22 0.9500
C23 H23 0.9500
C24 C31 1.506(7)
C24 C25 1.506(8)
C24 H24 1.0000
C26 C27 1.371(8)
C26 C25 1.373(8)
C26 H26 0.9500
C25 C30 1.377(8)
C27 C28 1.365(9)
C27 H27 0.9500
C30 C29 1.371(8)
C30 H30 0.9500
C28 C29 1.362(9)
C28 H28 0.9500
C29 H29 0.9500
C31 C36 1.356(8)
C31 C32 1.382(8)
C32 C33 1.373(8)
C32 H32 0.9500
C33 C34 1.361(9)
C33 H33 0.9500
C34 C35 1.346(9)
C34 H34 0.9500
C35 C36 1.377(8)
C35 H35 0.9500
C36 H36 0.9500
C45 C46 1.373(8)
C45 C50 1.377(8)
C45 C44 1.514(8)
C46 C47 1.378(9)
C46 H46 0.9500
C47 C48 1.377(10)
C47 H47 0.9500
C48 C49 1.364(10)
C48 H48 0.9500
C49 C50 1.367(9)
C49 H49 0.9500
C50 H50 0.9500
C37 C38 1.382(8)
C37 C42 1.388(8)
C38 C39 1.362(8)
C38 C57 1.509(8)
C39 C40 1.380(8)
C39 H39 0.9500
C40 C41 1.374(8)
C40 C43 1.481(8)
C41 C42 1.353(8)
C41 H41 0.9500
C42 C44 1.513(7)
C44 C51 1.518(7)
C44 H44 1.0000
C43 H43A 0.9800
C43 H43B 0.9800
C43 H43C 0.9800
C51 C56 1.362(8)
C51 C52 1.364(8)
C52 C53 1.363(8)
C52 H52 0.9500
C53 C54 1.362(9)
C53 H53 0.9500
C54 C55 1.359(10)
C54 H54 0.9500
C55 C56 1.367(10)
C55 H55 0.9500
C56 H56 0.9500
C57 C64 1.497(8)
C57 C58 1.513(8)
C57 H57 1.0000
C59 C60 1.375(9)
C59 C58 1.376(8)
C59 H59 0.9500
C61 C60 1.355(11)
C61 C62 1.357(10)
C61 H61 0.9500
C58 C63 1.384(9)
C60 H60 0.9500
C63 C62 1.397(10)
C63 H63 0.9500
C62 H62 0.9500
C64 C69 1.363(8)
C64 C65 1.387(9)
C65 C66 1.361(9)
C65 H65 0.9500
C66 C67 1.362(10)
C66 H66 0.9500
C67 C68 1.349(10)
C67 H67 0.9500
C68 C69 1.385(9)
C68 H68 0.9500
C69 H69 0.9500
Cl2 C70 1.738(7)
C70 H70A 0.9900
C70 H70B 0.9900
